data_7135523
loop_
_publ_author_name
'Pitz, Benjamin'
'Dan&#xe9;s, Sergi'
'Morgenstern, Bernd'
'Sch&#xe4;fer, Andr&#xe9;'

_publ_section_title
;
 Accessing zinc(I) <i>via</i> reductive elimination of cyclopentadienes.
;
_journal_issue 7
_journal_name_full 'Chemical communications (Cambridge, England)'
_journal_page_first 2204
_journal_page_last 2207
_journal_paper_doi 10.1039/d5cc06448a
_journal_volume 62
_journal_year 2026
_chemical_formula_moiety 'C42 H50 I2 N4 Zn2'
_chemical_formula_sum 'C42 H50 I2 N4 Zn2'
_chemical_formula_weight 995.40
_chemical_properties_physical Moisture-sensitive,Hygroscopic
_space_group_crystal_system triclinic
_space_group_IT_number 2
_space_group_name_Hall '-P 1'
_space_group_name_H-M_alt 'P -1'
_atom_sites_solution_hydrogens geom
_atom_sites_solution_primary direct
_atom_sites_solution_secondary difmap
_audit_creation_method SHELXL-2019/1
_audit_update_record
;
2025-11-07 deposited with the CCDC.	2025-12-10 downloaded from the CCDC.
;
_cell_angle_alpha 113.997(5)
_cell_angle_beta 91.188(5)
_cell_angle_gamma 98.880(4)
_cell_formula_units_Z 1
_cell_length_a 8.6589(5)
_cell_length_b 10.4497(4)
_cell_length_c 12.2569(8)
_cell_measurement_reflns_used 6550
_cell_measurement_temperature 130(2)
_cell_measurement_theta_max 27.11
_cell_measurement_theta_min 2.19
_cell_volume 996.74(10)
_computing_cell_refinement 'CrysAlisPro 1.171.43.105a (Rigaku OD, 2024)'
_computing_data_collection 'CrysAlisPro system (CCD 43.105a 64-bit (release 11-01-2024))'
_computing_data_reduction 'CrysAlisPro 1.171.43.105a (Rigaku OD, 2024)'
_computing_molecular_graphics 'SHELXL-2019/1 (Sheldrick, 2019)'
_computing_publication_material 'CIFTAB-2014 (SHELXL-2019/1)'
_computing_structure_refinement
;
SHELXL-2019/1 (Sheldrick, 2019),                                              
SHELXLe Rev 1370 (Huebschle et al., 2011)
;
_computing_structure_solution 'SHELXT 2018/2 (Sheldrick, 2018)'
_diffrn_ambient_temperature 130(2)
_diffrn_measured_fraction_theta_full 0.997
_diffrn_measured_fraction_theta_max 0.997
_diffrn_measurement_device_type 'XtaLAB Synergy, Single source at home/near, HyPix'
_diffrn_measurement_method '\w scans'
_diffrn_radiation_type MoK\a
_diffrn_radiation_wavelength 0.71073
_diffrn_reflns_av_R_equivalents 0.0326
_diffrn_reflns_av_unetI/netI 0.0326
_diffrn_reflns_Laue_measured_fraction_full 0.997
_diffrn_reflns_Laue_measured_fraction_max 0.997
_diffrn_reflns_limit_h_max 10
_diffrn_reflns_limit_h_min -10
_diffrn_reflns_limit_k_max 12
_diffrn_reflns_limit_k_min -12
_diffrn_reflns_limit_l_max 14
_diffrn_reflns_limit_l_min -14
_diffrn_reflns_number 12013
_diffrn_reflns_point_group_measured_fraction_full 0.997
_diffrn_reflns_point_group_measured_fraction_max 0.997
_diffrn_reflns_theta_full 25.242
_diffrn_reflns_theta_max 25.680
_diffrn_reflns_theta_min 2.391
_diffrn_source 'micro-focus sealed X-ray tube'
_exptl_absorpt_coefficient_mu 2.786
_exptl_absorpt_correction_T_max 1.0000
_exptl_absorpt_correction_T_min 0.8430
_exptl_absorpt_correction_type multi-scan
_exptl_absorpt_process_details
;
CrysAlisPro 1.171.43.105a (Rigaku Oxford Diffraction, 2024)
Empirical absorption correction using spherical harmonics,
implemented in SCALE3 ABSPACK scaling algorithm.
;
_exptl_crystal_colour colourless
_exptl_crystal_density_diffrn 1.658
_exptl_crystal_density_meas ?
_exptl_crystal_description block
_exptl_crystal_F_000 496
_exptl_crystal_recrystallization_method 'Re-crystallisation from solvent: toluene'
_exptl_crystal_size_max 0.080
_exptl_crystal_size_mid 0.040
_exptl_crystal_size_min 0.010
_refine_diff_density_max 1.284
_refine_diff_density_min -1.038
_refine_diff_density_rms 0.112
_refine_ls_extinction_method none
_refine_ls_goodness_of_fit_ref 1.049
_refine_ls_hydrogen_treatment constr
_refine_ls_matrix_type full
_refine_ls_number_parameters 232
_refine_ls_number_reflns 3772
_refine_ls_number_restraints 0
_refine_ls_restrained_S_all 1.049
_refine_ls_R_factor_all 0.0429
_refine_ls_R_factor_gt 0.0319
_refine_ls_shift/su_max 0.000
_refine_ls_shift/su_mean 0.000
_refine_ls_structure_factor_coef Fsqd
_refine_ls_weighting_details 'w=1/[\s^2^(Fo^2^)+(0.0261P)^2^+3.5716P] where P=(Fo^2^+2Fc^2^)/3'
_refine_ls_weighting_scheme calc
_refine_ls_wR_factor_gt 0.0731
_refine_ls_wR_factor_ref 0.0783
_reflns_Friedel_coverage 0.000
_reflns_number_gt 3166
_reflns_number_total 3772
_reflns_threshold_expression 'I > 2\s(I)'
_cod_data_source_file d5cc06448a3.cif
_cod_data_source_block sh5743_a
_cod_depositor_comments
;
The following automatic conversions were performed:

data item '_exptl_crystal_density_meas' value 'not measured' was
changed to '?' -- the value is perceived as not measured.

Automatic conversion script
Id: cif_fix_values 8170 2020-07-09 18:12:32Z antanas 
;
_cod_database_code 7135523
_shelx_shelxl_version_number 2019/1
_shelx_space_group_comment
;
The symmetry employed for this shelxl refinement is uniquely defined
by the following loop, which should always be used as a source of
symmetry information in preference to the above space-group names.
They are only intended as comments.
;
_shelx_estimated_absorpt_t_min 0.808
_shelx_estimated_absorpt_t_max 0.973
_oxdiff_exptl_absorpt_empirical_full_min 0.841
_oxdiff_exptl_absorpt_empirical_full_max 1.189
_oxdiff_exptl_absorpt_empirical_details
;
Empirical correction (ABSPACK) includes:
- Absorption correction using spherical harmonics
- Frame scaling
;

loop_
_space_group_symop_operation_xyz
'x, y, z'
'-x, -y, -z'

loop_
_atom_site_label
_atom_site_type_symbol
_atom_site_fract_x
_atom_site_fract_y
_atom_site_fract_z
_atom_site_U_iso_or_equiv
_atom_site_adp_type
_atom_site_occupancy
_atom_site_site_symmetry_order
_atom_site_calc_flag
_atom_site_refinement_flags_posn
_atom_site_refinement_flags_adp
_atom_site_refinement_flags_occupancy
_atom_site_disorder_assembly
_atom_site_disorder_group
I1 I 0.29427(3) 1.07620(3) 0.52033(3) 0.02789(10) Uani 1 1 d . . . . .
Zn1 Zn 0.38942(5) 0.83637(5) 0.46416(4) 0.01965(12) Uani 1 1 d . . . . .
N1 N 0.3178(4) 0.6704(4) 0.3135(3) 0.0198(7) Uani 1 1 d . . . . .
N2 N 0.3322(4) 0.7541(4) 0.5784(3) 0.0213(7) Uani 1 1 d . . . . .
C1 C 0.2995(5) 0.5427(4) 0.3158(4) 0.0225(9) Uani 1 1 d . . . . .
C2 C 0.3159(5) 0.5194(5) 0.4209(4) 0.0246(9) Uani 1 1 d . . . . .
H2 H 0.328959 0.425912 0.408230 0.030 Uiso 1 1 calc R U . . .
C3 C 0.3159(5) 0.6144(5) 0.5413(4) 0.0224(9) Uani 1 1 d . . . . .
C4 C 0.2888(6) 0.5498(5) 0.6318(4) 0.0305(10) Uani 1 1 d . . . . .
H4A H 0.180215 0.550049 0.652744 0.046 Uiso 1 1 calc R U . . .
H4B H 0.360771 0.605981 0.704227 0.046 Uiso 1 1 calc R U . . .
H4C H 0.308077 0.451707 0.596877 0.046 Uiso 1 1 calc R U . . .
C5 C 0.2514(6) 0.4123(5) 0.2003(4) 0.0298(10) Uani 1 1 d . . . . .
H5A H 0.146229 0.412006 0.168916 0.045 Uiso 1 1 calc R U . . .
H5B H 0.250257 0.326836 0.215146 0.045 Uiso 1 1 calc R U . . .
H5C H 0.326272 0.413200 0.141668 0.045 Uiso 1 1 calc R U . . .
C6 C 0.2778(5) 0.6813(4) 0.2024(3) 0.0193(8) Uani 1 1 d . . . . .
C7 C 0.1244(5) 0.6956(5) 0.1779(4) 0.0242(9) Uani 1 1 d . . . . .
C8 C 0.0871(5) 0.7084(5) 0.0721(4) 0.0289(10) Uani 1 1 d . . . . .
H8 H -0.015928 0.720278 0.055233 0.035 Uiso 1 1 calc R U . . .
C9 C 0.1973(5) 0.7040(5) -0.0088(4) 0.0279(10) Uani 1 1 d . . . . .
H9 H 0.169924 0.711644 -0.081112 0.033 Uiso 1 1 calc R U . . .
C10 C 0.3474(5) 0.6885(4) 0.0167(4) 0.0253(9) Uani 1 1 d . . . . .
H10 H 0.422705 0.684761 -0.039298 0.030 Uiso 1 1 calc R U . . .
C11 C 0.3917(5) 0.6782(4) 0.1227(3) 0.0217(8) Uani 1 1 d . . . . .
C12 C 0.5584(5) 0.6650(5) 0.1486(4) 0.0282(10) Uani 1 1 d . . . . .
H12A H 0.605624 0.622835 0.072989 0.042 Uiso 1 1 calc R U . . .
H12B H 0.558250 0.603935 0.191785 0.042 Uiso 1 1 calc R U . . .
H12C H 0.619373 0.759507 0.197975 0.042 Uiso 1 1 calc R U . . .
C13 C 0.0006(5) 0.6974(6) 0.2630(4) 0.0393(12) Uani 1 1 d . . . . .
H13A H -0.102021 0.692771 0.224955 0.059 Uiso 1 1 calc R U . . .
H13B H 0.025796 0.785324 0.336512 0.059 Uiso 1 1 calc R U . . .
H13C H -0.002548 0.615190 0.282859 0.059 Uiso 1 1 calc R U . . .
C14 C 0.2872(5) 0.8406(4) 0.6952(3) 0.0217(9) Uani 1 1 d . . . . .
C15 C 0.4013(5) 0.9225(4) 0.7908(4) 0.0223(9) Uani 1 1 d . . . . .
C16 C 0.3512(6) 1.0117(5) 0.8986(4) 0.0270(9) Uani 1 1 d . . . . .
H16 H 0.426532 1.067954 0.964868 0.032 Uiso 1 1 calc R U . . .
C17 C 0.1942(6) 1.0198(5) 0.9108(4) 0.0296(10) Uani 1 1 d . . . . .
H17 H 0.162650 1.081045 0.985041 0.036 Uiso 1 1 calc R U . . .
C18 C 0.0846(5) 0.9399(5) 0.8163(4) 0.0303(10) Uani 1 1 d . . . . .
H18 H -0.022986 0.946670 0.825275 0.036 Uiso 1 1 calc R U . . .
C19 C 0.1284(5) 0.8480(5) 0.7062(4) 0.0255(9) Uani 1 1 d . . . . .
C20 C 0.0072(5) 0.7628(6) 0.6027(4) 0.0393(12) Uani 1 1 d . . . . .
H20A H 0.036501 0.781547 0.533090 0.059 Uiso 1 1 calc R U . . .
H20B H -0.095035 0.789887 0.624382 0.059 Uiso 1 1 calc R U . . .
H20C H 0.000857 0.661250 0.582920 0.059 Uiso 1 1 calc R U . . .
C21 C 0.5734(5) 0.9175(5) 0.7784(4) 0.0311(10) Uani 1 1 d . . . . .
H21A H 0.586109 0.820803 0.725200 0.047 Uiso 1 1 calc R U . . .
H21B H 0.628166 0.944679 0.857524 0.047 Uiso 1 1 calc R U . . .
H21C H 0.617896 0.983925 0.744564 0.047 Uiso 1 1 calc R U . . .

loop_
_atom_site_aniso_label
_atom_site_aniso_U_11
_atom_site_aniso_U_22
_atom_site_aniso_U_33
_atom_site_aniso_U_23
_atom_site_aniso_U_13
_atom_site_aniso_U_12
I1 0.02654(16) 0.02475(16) 0.03264(17) 0.01064(12) 0.00695(11) 0.00831(11)
Zn1 0.0217(2) 0.0233(3) 0.0152(2) 0.00825(19) 0.00383(18) 0.0065(2)
N1 0.0194(17) 0.0258(18) 0.0166(17) 0.0097(14) 0.0032(13) 0.0081(14)
N2 0.0205(17) 0.0268(19) 0.0169(17) 0.0083(14) 0.0027(13) 0.0071(15)
C1 0.020(2) 0.024(2) 0.023(2) 0.0074(17) 0.0018(16) 0.0081(17)
C2 0.030(2) 0.025(2) 0.024(2) 0.0130(18) 0.0051(17) 0.0084(18)
C3 0.019(2) 0.030(2) 0.021(2) 0.0125(18) 0.0024(16) 0.0060(17)
C4 0.038(3) 0.033(3) 0.026(2) 0.018(2) 0.0049(19) 0.007(2)
C5 0.040(3) 0.027(2) 0.022(2) 0.0084(18) 0.0024(19) 0.007(2)
C6 0.024(2) 0.019(2) 0.0136(18) 0.0046(15) 0.0015(15) 0.0065(16)
C7 0.023(2) 0.028(2) 0.019(2) 0.0068(17) 0.0016(16) 0.0092(18)
C8 0.029(2) 0.031(2) 0.024(2) 0.0069(18) -0.0065(18) 0.0110(19)
C9 0.040(3) 0.025(2) 0.017(2) 0.0067(17) -0.0037(18) 0.006(2)
C10 0.035(2) 0.025(2) 0.0140(19) 0.0055(16) 0.0039(17) 0.0076(19)
C11 0.027(2) 0.019(2) 0.017(2) 0.0048(16) 0.0042(16) 0.0069(17)
C12 0.027(2) 0.035(3) 0.024(2) 0.0103(19) 0.0078(18) 0.013(2)
C13 0.022(2) 0.064(4) 0.033(3) 0.018(2) 0.0047(19) 0.016(2)
C14 0.028(2) 0.026(2) 0.016(2) 0.0120(17) 0.0072(16) 0.0096(18)
C15 0.028(2) 0.024(2) 0.019(2) 0.0130(17) 0.0029(17) 0.0063(18)
C16 0.038(3) 0.026(2) 0.018(2) 0.0099(17) 0.0021(18) 0.0062(19)
C17 0.044(3) 0.026(2) 0.023(2) 0.0112(18) 0.013(2) 0.016(2)
C18 0.029(2) 0.042(3) 0.030(2) 0.021(2) 0.0136(19) 0.015(2)
C19 0.026(2) 0.034(2) 0.021(2) 0.0147(19) 0.0061(17) 0.0083(19)
C20 0.023(2) 0.061(3) 0.032(3) 0.018(2) 0.0024(19) 0.007(2)
C21 0.027(2) 0.042(3) 0.020(2) 0.0091(19) 0.0008(17) 0.006(2)

loop_
_atom_type_symbol
_atom_type_description
_atom_type_scat_dispersion_real
_atom_type_scat_dispersion_imag
_atom_type_scat_source
C C 0.0033 0.0016 'International Tables Vol C Tables 4.2.6.8 and 6.1.1.4'
H H 0.0000 0.0000 'International Tables Vol C Tables 4.2.6.8 and 6.1.1.4'
Zn Zn 0.2839 1.4301 'International Tables Vol C Tables 4.2.6.8 and 6.1.1.4'
I I -0.4742 1.8119 'International Tables Vol C Tables 4.2.6.8 and 6.1.1.4'
N N 0.0061 0.0033 'International Tables Vol C Tables 4.2.6.8 and 6.1.1.4'

loop_
_geom_angle_atom_site_label_1
_geom_angle_atom_site_label_2
_geom_angle_atom_site_label_3
_geom_angle
_geom_angle_site_symmetry_1
_geom_angle_site_symmetry_3
_geom_angle_publ_flag
Zn1 I1 Zn1 79.671(18) . 2_676 ?
N1 Zn1 N2 99.97(14) . . ?
N1 Zn1 I1 122.87(9) . . ?
N2 Zn1 I1 111.53(10) . . ?
N1 Zn1 I1 110.71(10) . 2_676 ?
N2 Zn1 I1 111.75(10) . 2_676 ?
I1 Zn1 I1 100.329(18) . 2_676 ?
C1 N1 C6 119.4(3) . . ?
C1 N1 Zn1 117.5(3) . . ?
C6 N1 Zn1 123.0(3) . . ?
C3 N2 C14 120.2(3) . . ?
C3 N2 Zn1 118.4(3) . . ?
C14 N2 Zn1 120.8(3) . . ?
N1 C1 C2 124.6(4) . . ?
N1 C1 C5 118.9(4) . . ?
C2 C1 C5 116.5(4) . . ?
C3 C2 C1 129.4(4) . . ?
N2 C3 C2 123.8(4) . . ?
N2 C3 C4 119.2(4) . . ?
C2 C3 C4 116.9(4) . . ?
C11 C6 C7 121.3(4) . . ?
C11 C6 N1 120.0(3) . . ?
C7 C6 N1 118.7(3) . . ?
C8 C7 C6 118.5(4) . . ?
C8 C7 C13 120.0(4) . . ?
C6 C7 C13 121.5(4) . . ?
C9 C8 C7 121.3(4) . . ?
C10 C9 C8 119.2(4) . . ?
C9 C10 C11 121.8(4) . . ?
C6 C11 C10 117.9(4) . . ?
C6 C11 C12 121.9(4) . . ?
C10 C11 C12 120.1(4) . . ?
C19 C14 C15 121.4(4) . . ?
C19 C14 N2 117.8(4) . . ?
C15 C14 N2 120.6(4) . . ?
C16 C15 C14 117.8(4) . . ?
C16 C15 C21 120.6(4) . . ?
C14 C15 C21 121.6(4) . . ?
C17 C16 C15 121.4(4) . . ?
C18 C17 C16 120.0(4) . . ?
C17 C18 C19 121.0(4) . . ?
C14 C19 C18 118.4(4) . . ?
C14 C19 C20 121.2(4) . . ?
C18 C19 C20 120.4(4) . . ?

loop_
_geom_bond_atom_site_label_1
_geom_bond_atom_site_label_2
_geom_bond_distance
_geom_bond_site_symmetry_2
_geom_bond_publ_flag
I1 Zn1 2.5867(6) . ?
I1 Zn1 2.7270(6) 2_676 ?
Zn1 N1 1.954(3) . ?
Zn1 N2 1.955(3) . ?
N1 C1 1.331(5) . ?
N1 C6 1.450(5) . ?
N2 C3 1.323(5) . ?
N2 C14 1.448(5) . ?
C1 C2 1.413(6) . ?
C1 C5 1.505(6) . ?
C2 C3 1.405(6) . ?
C3 C4 1.521(6) . ?
C6 C11 1.397(6) . ?
C6 C7 1.400(6) . ?
C7 C8 1.393(6) . ?
C7 C13 1.508(6) . ?
C8 C9 1.383(6) . ?
C9 C10 1.379(6) . ?
C10 C11 1.397(6) . ?
C11 C12 1.510(6) . ?
C14 C19 1.396(6) . ?
C14 C15 1.399(6) . ?
C15 C16 1.396(6) . ?
C15 C21 1.508(6) . ?
C16 C17 1.382(6) . ?
C17 C18 1.365(7) . ?
C18 C19 1.403(6) . ?
C19 C20 1.497(6) . ?

loop_
_geom_torsion_atom_site_label_1
_geom_torsion_atom_site_label_2
_geom_torsion_atom_site_label_3
_geom_torsion_atom_site_label_4
_geom_torsion
_geom_torsion_site_symmetry_1
_geom_torsion_site_symmetry_2
_geom_torsion_site_symmetry_3
_geom_torsion_site_symmetry_4
_geom_torsion_publ_flag
C6 N1 C1 C2 -171.9(4) . . . . ?
Zn1 N1 C1 C2 5.3(5) . . . . ?
C6 N1 C1 C5 5.4(6) . . . . ?
Zn1 N1 C1 C5 -177.3(3) . . . . ?
N1 C1 C2 C3 17.0(7) . . . . ?
C5 C1 C2 C3 -160.4(4) . . . . ?
C14 N2 C3 C2 162.4(4) . . . . ?
Zn1 N2 C3 C2 -9.1(5) . . . . ?
C14 N2 C3 C4 -15.0(6) . . . . ?
Zn1 N2 C3 C4 173.4(3) . . . . ?
C1 C2 C3 N2 -14.7(7) . . . . ?
C1 C2 C3 C4 162.8(4) . . . . ?
C1 N1 C6 C11 -90.7(5) . . . . ?
Zn1 N1 C6 C11 92.2(4) . . . . ?
C1 N1 C6 C7 89.7(5) . . . . ?
Zn1 N1 C6 C7 -87.4(4) . . . . ?
C11 C6 C7 C8 -0.7(6) . . . . ?
N1 C6 C7 C8 179.0(4) . . . . ?
C11 C6 C7 C13 179.4(4) . . . . ?
N1 C6 C7 C13 -1.0(6) . . . . ?
C6 C7 C8 C9 1.4(7) . . . . ?
C13 C7 C8 C9 -178.6(4) . . . . ?
C7 C8 C9 C10 -0.8(7) . . . . ?
C8 C9 C10 C11 -0.5(7) . . . . ?
C7 C6 C11 C10 -0.6(6) . . . . ?
N1 C6 C11 C10 179.8(4) . . . . ?
C7 C6 C11 C12 179.1(4) . . . . ?
N1 C6 C11 C12 -0.5(6) . . . . ?
C9 C10 C11 C6 1.2(6) . . . . ?
C9 C10 C11 C12 -178.5(4) . . . . ?
C3 N2 C14 C19 -80.8(5) . . . . ?
Zn1 N2 C14 C19 90.6(4) . . . . ?
C3 N2 C14 C15 104.2(5) . . . . ?
Zn1 N2 C14 C15 -84.5(4) . . . . ?
C19 C14 C15 C16 0.5(6) . . . . ?
N2 C14 C15 C16 175.3(4) . . . . ?
C19 C14 C15 C21 -178.5(4) . . . . ?
N2 C14 C15 C21 -3.6(6) . . . . ?
C14 C15 C16 C17 -0.3(6) . . . . ?
C21 C15 C16 C17 178.6(4) . . . . ?
C15 C16 C17 C18 -0.2(7) . . . . ?
C16 C17 C18 C19 0.5(7) . . . . ?
C15 C14 C19 C18 -0.2(6) . . . . ?
N2 C14 C19 C18 -175.1(4) . . . . ?
C15 C14 C19 C20 178.5(4) . . . . ?
N2 C14 C19 C20 3.5(6) . . . . ?
C17 C18 C19 C14 -0.3(7) . . . . ?
C17 C18 C19 C20 -179.0(4) . . . . ?
